data_7019096
loop_
_publ_author_name
'Tanakit, Alisa'
'Rouffet, Matthieu'
'Martin, David P.'
'Cohen, Seth M.'

_publ_section_title
;
 Investigating chelating sulfonamides and their use in metalloproteinase
 inhibitors.
;
_journal_issue 21
_journal_name_full 'Dalton transactions (Cambridge, England : 2003)'
_journal_page_first 6507
_journal_page_last 6515
_journal_paper_doi 10.1039/c2dt12373h
_journal_volume 41
_journal_year 2012
_chemical_formula_sum 'C92 H86 Cl2 N12 O20 S6 Zn4'
_chemical_formula_weight 2204.47
_chemical_name_systematic
;
?
;
_space_group_IT_number 2
_symmetry_cell_setting triclinic
_symmetry_space_group_name_Hall '-P 1'
_symmetry_space_group_name_H-M 'P -1'
_atom_sites_solution_hydrogens geom
_atom_sites_solution_primary direct
_atom_sites_solution_secondary difmap
_audit_creation_method SHELXL-97
_cell_angle_alpha 74.033(3)
_cell_angle_beta 71.268(3)
_cell_angle_gamma 75.693(3)
_cell_formula_units_Z 1
_cell_length_a 13.7701(11)
_cell_length_b 13.8498(12)
_cell_length_c 14.3225(12)
_cell_measurement_reflns_used 24336
_cell_measurement_temperature 100(2)
_cell_measurement_theta_max 25.06
_cell_measurement_theta_min 1.54
_cell_volume 2448.9(4)
_computing_cell_refinement 'Bruker SAINT'
_computing_data_collection 'Bruker APEX2'
_computing_data_reduction 'Bruker SAINT'
_computing_structure_refinement 'SHELXL-97 (Sheldrick, 2008)'
_computing_structure_solution 'SHELXS-97 (Sheldrick, 2008)'
_diffrn_ambient_temperature 100(2)
_diffrn_detector_area_resol_mean 512x512
_diffrn_measured_fraction_theta_full 0.986
_diffrn_measured_fraction_theta_max 0.986
_diffrn_measurement_device_type 'Bruker APEX CCD'
_diffrn_measurement_method '\f and \w scans'
_diffrn_radiation_monochromator graphite
_diffrn_radiation_source 'fine-focus sealed tube'
_diffrn_radiation_type MoK\a
_diffrn_radiation_wavelength 0.71073
_diffrn_reflns_av_R_equivalents 0.0391
_diffrn_reflns_av_sigmaI/netI 0.0492
_diffrn_reflns_limit_h_max 16
_diffrn_reflns_limit_h_min -16
_diffrn_reflns_limit_k_max 16
_diffrn_reflns_limit_k_min -16
_diffrn_reflns_limit_l_max 16
_diffrn_reflns_limit_l_min -17
_diffrn_reflns_number 24336
_diffrn_reflns_theta_full 25.06
_diffrn_reflns_theta_max 25.06
_diffrn_reflns_theta_min 1.54
_exptl_absorpt_coefficient_mu 1.224
_exptl_absorpt_correction_T_max 0.7494
_exptl_absorpt_correction_T_min 0.7102
_exptl_absorpt_correction_type multi-scan
_exptl_absorpt_process_details 'Bruker SADABS'
_exptl_crystal_colour Colorless
_exptl_crystal_density_diffrn 1.495
_exptl_crystal_density_method 'not measured'
_exptl_crystal_description Block
_exptl_crystal_F_000 1132
_exptl_crystal_size_max 0.30
_exptl_crystal_size_mid 0.30
_exptl_crystal_size_min 0.25
_refine_diff_density_max 0.876
_refine_diff_density_min -0.485
_refine_diff_density_rms 0.134
_refine_ls_extinction_method none
_refine_ls_goodness_of_fit_ref 1.082
_refine_ls_hydrogen_treatment mixed
_refine_ls_matrix_type full
_refine_ls_number_parameters 613
_refine_ls_number_reflns 8556
_refine_ls_number_restraints 0
_refine_ls_restrained_S_all 1.082
_refine_ls_R_factor_all 0.0641
_refine_ls_R_factor_gt 0.0422
_refine_ls_shift/su_max 0.001
_refine_ls_shift/su_mean 0.000
_refine_ls_structure_factor_coef Fsqd
_refine_ls_weighting_details 'calc w=1/[\s^2^(Fo^2^)+(0.0757P)^2^+0.2250P] where P=(Fo^2^+2Fc^2^)/3'
_refine_ls_weighting_scheme calc
_refine_ls_wR_factor_gt 0.1136
_refine_ls_wR_factor_ref 0.1337
_reflns_number_gt 6422
_reflns_number_total 8556
_reflns_threshold_expression >2sigma(I)
_cod_data_source_file c2dt12373h.txt
_cod_data_source_block zn4(thbi)6cl2
_cod_depositor_comments
;
The following automatic conversions were performed:

'_symmetry_cell_setting' value 'Triclinic' changed to 'triclinic'
according to /home/saulius/struct/CIF-dictionaries/cif_core.dic
dictionary named 'cif_core.dic' version 2.4.1 from 2010-06-29.

Automatic conversion script
Id: cif_fix_values 1715 2011-07-08 13:25:40Z adriana 
;
_cod_original_sg_symbol_H-M P-1
_cod_database_code 7019096

loop_
_symmetry_equiv_pos_as_xyz
'x, y, z'
'-x, -y, -z'

loop_
_atom_site_label
_atom_site_type_symbol
_atom_site_fract_x
_atom_site_fract_y
_atom_site_fract_z
_atom_site_U_iso_or_equiv
_atom_site_adp_type
_atom_site_occupancy
_atom_site_symmetry_multiplicity
_atom_site_calc_flag
_atom_site_refinement_flags
Zn1 Zn 0.16697(3) 1.14524(3) 0.39663(3) 0.02839(14) Uani 1 1 d .
Zn2 Zn 0.08706(3) 0.90473(3) 0.48007(3) 0.02527(13) Uani 1 1 d .
Cl1 Cl 0.28577(9) 1.24390(9) 0.36104(8) 0.0486(3) Uani 1 1 d .
S1 S 0.20420(9) 1.26421(8) -0.02772(7) 0.0383(3) Uani 1 1 d .
S2 S 0.29501(9) 0.61956(10) 0.77524(8) 0.0533(3) Uani 1 1 d .
S3 S 0.24888(8) 0.81842(8) 0.07489(7) 0.0354(3) Uani 1 1 d .
O1 O 0.00488(18) 1.03064(18) 0.40345(17) 0.0258(6) Uani 1 1 d .
O2 O 0.2545(2) 1.3404(2) -0.0235(2) 0.0495(8) Uani 1 1 d .
O3 O 0.1198(2) 1.2886(2) -0.0714(2) 0.0446(7) Uani 1 1 d .
O4 O 0.20827(18) 0.99793(19) 0.44475(18) 0.0300(6) Uani 1 1 d .
O5 O 0.2001(2) 0.5952(2) 0.8425(2) 0.0533(8) Uani 1 1 d .
O6 O 0.3667(3) 0.6513(3) 0.8065(3) 0.0811(12) Uani 1 1 d .
O7 O -0.03522(18) 0.81300(19) 0.50700(17) 0.0278(6) Uani 1 1 d .
O8 O 0.1776(2) 0.8489(2) 0.0149(2) 0.0456(7) Uani 1 1 d .
O9 O 0.3304(2) 0.8730(2) 0.0577(2) 0.0467(8) Uani 1 1 d .
O10 O 0.0653(5) 0.5416(3) 0.6703(5) 0.1094(18) Uani 1 1 d .
N1 N 0.1447(2) 1.1612(2) 0.2579(2) 0.0286(7) Uani 1 1 d .
N2 N 0.1554(3) 1.2104(2) 0.0946(2) 0.0340(8) Uani 1 1 d .
N3 N 0.1800(2) 0.8055(2) 0.5702(2) 0.0308(7) Uani 1 1 d .
N4 N 0.2636(3) 0.7175(3) 0.6837(3) 0.0448(9) Uani 1 1 d .
N5 N 0.1448(2) 0.8461(2) 0.3492(2) 0.0268(7) Uani 1 1 d .
N6 N 0.1775(2) 0.8256(2) 0.1931(2) 0.0311(7) Uani 1 1 d .
C1 C 0.1913(3) 1.2145(3) 0.1725(3) 0.0322(9) Uani 1 1 d .
H1 H 0.2439 1.2517 0.1647 0.039 Uiso 1 1 calc R
C2 C 0.0784(3) 1.1487(3) 0.1355(3) 0.0306(9) Uani 1 1 d .
C3 C 0.0137(3) 1.1196(3) 0.0961(3) 0.0362(10) Uani 1 1 d .
H3 H 0.0164 1.1401 0.0264 0.043 Uiso 1 1 calc R
C4 C -0.0554(3) 1.0588(3) 0.1640(3) 0.0349(9) Uani 1 1 d .
H4 H -0.1014 1.0371 0.1399 0.042 Uiso 1 1 calc R
C5 C -0.0604(3) 1.0281(3) 0.2666(3) 0.0294(8) Uani 1 1 d .
H5 H -0.1096 0.9864 0.3098 0.035 Uiso 1 1 calc R
C6 C 0.0046(3) 1.0569(3) 0.3071(3) 0.0261(8) Uani 1 1 d .
C7 C 0.0733(3) 1.1189(3) 0.2381(3) 0.0266(8) Uani 1 1 d .
C8 C 0.2974(3) 1.1678(3) -0.0771(3) 0.0369(10) Uani 1 1 d .
C9 C 0.2712(3) 1.1064(3) -0.1244(3) 0.0410(10) Uani 1 1 d .
H9 H 0.2021 1.1161 -0.1291 0.049 Uiso 1 1 calc R
C10 C 0.3464(4) 1.0320(4) -0.1641(3) 0.0508(12) Uani 1 1 d .
H10 H 0.3287 0.9902 -0.1965 0.061 Uiso 1 1 calc R
C11 C 0.4472(4) 1.0164(4) -0.1581(3) 0.0495(12) Uani 1 1 d .
C12 C 0.4720(4) 1.0786(4) -0.1111(3) 0.0514(12) Uani 1 1 d .
H12 H 0.5413 1.0688 -0.1065 0.062 Uiso 1 1 calc R
C13 C 0.3981(4) 1.1540(4) -0.0711(3) 0.0465(11) Uani 1 1 d .
H13 H 0.4162 1.1964 -0.0395 0.056 Uiso 1 1 calc R
C14 C 0.5291(4) 0.9333(5) -0.2007(5) 0.0789(18) Uani 1 1 d .
H14A H 0.4954 0.8824 -0.2082 0.118 Uiso 1 1 calc R
H14B H 0.5731 0.9007 -0.1548 0.118 Uiso 1 1 calc R
H14C H 0.5722 0.9629 -0.2667 0.118 Uiso 1 1 calc R
C15 C 0.1867(3) 0.7233(3) 0.6400(3) 0.0363(9) Uani 1 1 d .
H15 H 0.1435 0.6734 0.6586 0.044 Uiso 1 1 calc R
C16 C 0.3081(3) 0.8064(4) 0.6376(3) 0.0398(10) Uani 1 1 d .
C17 C 0.3842(3) 0.8462(4) 0.6527(4) 0.0558(13) Uani 1 1 d .
H17 H 0.4228 0.8108 0.7000 0.067 Uiso 1 1 calc R
C18 C 0.3986(4) 0.9412(4) 0.5932(4) 0.0591(14) Uani 1 1 d .
H18 H 0.4496 0.9718 0.6004 0.071 Uiso 1 1 calc R
C19 C 0.3428(3) 0.9957(4) 0.5225(3) 0.0446(11) Uani 1 1 d .
H19 H 0.3563 1.0613 0.4846 0.054 Uiso 1 1 calc R
C20 C 0.2684(3) 0.9545(3) 0.5077(3) 0.0309(9) Uani 1 1 d .
C21 C 0.2539(3) 0.8585(3) 0.5679(3) 0.0314(9) Uani 1 1 d .
C22 C 0.3579(4) 0.5161(5) 0.7146(3) 0.0630(16) Uani 1 1 d .
C23 C 0.3031(5) 0.4415(4) 0.7245(4) 0.0779(18) Uani 1 1 d .
H23 H 0.2313 0.4468 0.7600 0.093 Uiso 1 1 calc R
C24 C 0.3551(7) 0.3586(5) 0.6814(5) 0.123(3) Uani 1 1 d .
H24 H 0.3194 0.3068 0.6843 0.148 Uiso 1 1 calc R
C25 C 0.4609(9) 0.3532(8) 0.6338(6) 0.149(5) Uani 1 1 d .
C26 C 0.5134(7) 0.4286(9) 0.6201(6) 0.127(4) Uani 1 1 d .
H26 H 0.5845 0.4245 0.5825 0.152 Uiso 1 1 calc R
C27 C 0.4615(5) 0.5112(7) 0.6618(4) 0.102(3) Uani 1 1 d .
H27 H 0.4968 0.5648 0.6545 0.123 Uiso 1 1 calc R
C28 C 0.5125(9) 0.2550(9) 0.5878(9) 0.198(5) Uiso 1 1 d .
H28A H 0.4819 0.2567 0.5342 0.298 Uiso 1 1 calc R
H28B H 0.4997 0.1938 0.6410 0.298 Uiso 1 1 calc R
H28C H 0.5876 0.2536 0.5599 0.298 Uiso 1 1 calc R
C29 C 0.2094(3) 0.8574(3) 0.2605(3) 0.0296(9) Uani 1 1 d .
H29 H 0.2715 0.8844 0.2435 0.036 Uiso 1 1 calc R
C30 C 0.0826(3) 0.7905(3) 0.2464(3) 0.0274(8) Uani 1 1 d .
C31 C 0.0128(3) 0.7543(3) 0.2198(3) 0.0356(9) Uani 1 1 d .
H31 H 0.0245 0.7435 0.1541 0.043 Uiso 1 1 calc R
C32 C -0.0757(3) 0.7351(3) 0.2972(3) 0.0385(10) Uani 1 1 d .
H32 H -0.1261 0.7090 0.2834 0.046 Uiso 1 1 calc R
C33 C -0.0960(3) 0.7515(3) 0.3944(3) 0.0320(9) Uani 1 1 d .
H33 H -0.1589 0.7368 0.4434 0.038 Uiso 1 1 calc R
C34 C -0.0258(3) 0.7890(3) 0.4200(3) 0.0268(8) Uani 1 1 d .
C35 C 0.0657(3) 0.8046(3) 0.3430(3) 0.0256(8) Uani 1 1 d .
C36 C 0.2980(3) 0.6891(3) 0.0849(3) 0.0326(9) Uani 1 1 d .
C37 C 0.3786(3) 0.6451(4) 0.1300(3) 0.0480(12) Uani 1 1 d .
H37 H 0.4059 0.6852 0.1564 0.058 Uiso 1 1 calc R
C38 C 0.4183(3) 0.5435(4) 0.1360(3) 0.0505(12) Uani 1 1 d .
H38 H 0.4736 0.5138 0.1668 0.061 Uiso 1 1 calc R
C39 C 0.3806(3) 0.4828(3) 0.0987(3) 0.0381(10) Uani 1 1 d .
C40 C 0.3005(3) 0.5285(3) 0.0534(3) 0.0416(10) Uani 1 1 d .
H40 H 0.2741 0.4885 0.0261 0.050 Uiso 1 1 calc R
C41 C 0.2582(3) 0.6309(3) 0.0467(3) 0.0402(10) Uani 1 1 d .
H41 H 0.2027 0.6606 0.0164 0.048 Uiso 1 1 calc R
C42 C 0.4241(4) 0.3714(3) 0.1073(3) 0.0501(12) Uani 1 1 d .
H42A H 0.4998 0.3607 0.0955 0.075 Uiso 1 1 calc R
H42B H 0.4083 0.3467 0.0569 0.075 Uiso 1 1 calc R
H42C H 0.3929 0.3339 0.1750 0.075 Uiso 1 1 calc R
C43 C -0.0224(6) 0.5391(7) 0.8464(8) 0.132(3) Uani 1 1 d .
H43A H 0.0266 0.4779 0.8660 0.198 Uiso 1 1 calc R
H43B H -0.0901 0.5383 0.8970 0.198 Uiso 1 1 calc R
H43C H 0.0043 0.6000 0.8421 0.198 Uiso 1 1 calc R
C44 C -0.0349(6) 0.5408(5) 0.7452(10) 0.132(4) Uani 1 1 d .
H44A H -0.0629 0.4799 0.7495 0.158 Uiso 1 1 calc R
H44B H -0.0848 0.6022 0.7254 0.158 Uiso 1 1 calc R
C45 C 0.0640(11) 0.5392(6) 0.5747(10) 0.173(6) Uani 1 1 d .
H45A H 0.0150 0.5992 0.5507 0.207 Uiso 1 1 calc R
H45B H 0.0380 0.4772 0.5786 0.207 Uiso 1 1 calc R
C46 C 0.1654(11) 0.5393(9) 0.5026(8) 0.183(6) Uani 1 1 d .
H46A H 0.1852 0.6063 0.4877 0.275 Uiso 1 1 calc R
H46B H 0.1629 0.5246 0.4403 0.275 Uiso 1 1 calc R
H46C H 0.2168 0.4869 0.5309 0.275 Uiso 1 1 calc R

loop_
_atom_site_aniso_label
_atom_site_aniso_U_11
_atom_site_aniso_U_22
_atom_site_aniso_U_33
_atom_site_aniso_U_23
_atom_site_aniso_U_13
_atom_site_aniso_U_12
Zn1 0.0305(3) 0.0362(3) 0.0217(2) -0.00714(19) -0.00836(19) -0.00891(19)
Zn2 0.0266(2) 0.0294(2) 0.0238(2) -0.00827(18) -0.01255(18) -0.00157(18)
Cl1 0.0506(6) 0.0653(8) 0.0385(6) -0.0117(5) -0.0055(5) -0.0335(6)
S1 0.0585(7) 0.0350(6) 0.0230(5) -0.0008(4) -0.0130(5) -0.0143(5)
S2 0.0457(7) 0.0723(9) 0.0320(6) 0.0098(6) -0.0200(5) -0.0037(6)
S3 0.0407(6) 0.0460(6) 0.0213(5) -0.0062(4) -0.0080(4) -0.0126(5)
O1 0.0300(14) 0.0288(14) 0.0186(13) -0.0063(11) -0.0098(11) 0.0004(11)
O2 0.078(2) 0.0405(17) 0.0342(16) -0.0030(14) -0.0130(16) -0.0259(16)
O3 0.0623(19) 0.0437(18) 0.0283(15) 0.0007(13) -0.0207(14) -0.0084(15)
O4 0.0274(13) 0.0390(15) 0.0278(14) -0.0075(12) -0.0132(11) -0.0053(11)
O5 0.0513(19) 0.062(2) 0.0357(17) -0.0034(15) -0.0097(15) -0.0013(16)
O6 0.080(3) 0.109(3) 0.060(2) 0.026(2) -0.050(2) -0.035(2)
O7 0.0303(14) 0.0348(14) 0.0209(13) -0.0074(11) -0.0088(11) -0.0066(11)
O8 0.0568(18) 0.0545(19) 0.0281(15) -0.0039(14) -0.0200(14) -0.0084(15)
O9 0.0516(18) 0.059(2) 0.0335(16) -0.0065(14) -0.0061(14) -0.0276(16)
O10 0.140(5) 0.057(3) 0.164(5) 0.005(3) -0.103(4) -0.026(3)
N1 0.0330(17) 0.0324(18) 0.0241(17) -0.0063(14) -0.0106(14) -0.0082(14)
N2 0.047(2) 0.0376(19) 0.0191(16) -0.0015(14) -0.0103(15) -0.0130(16)
N3 0.0297(17) 0.0350(18) 0.0322(18) -0.0091(15) -0.0159(14) -0.0016(14)
N4 0.039(2) 0.057(2) 0.035(2) 0.0060(18) -0.0194(17) -0.0070(18)
N5 0.0261(16) 0.0307(17) 0.0267(17) -0.0112(14) -0.0086(14) -0.0025(13)
N6 0.0339(18) 0.0390(19) 0.0241(17) -0.0114(15) -0.0082(14) -0.0075(15)
C1 0.036(2) 0.039(2) 0.027(2) -0.0082(18) -0.0120(18) -0.0103(18)
C2 0.039(2) 0.030(2) 0.024(2) -0.0062(17) -0.0101(17) -0.0065(17)
C3 0.052(3) 0.042(2) 0.022(2) -0.0034(18) -0.0199(19) -0.011(2)
C4 0.041(2) 0.040(2) 0.032(2) -0.0082(18) -0.0185(19) -0.0108(19)
C5 0.034(2) 0.029(2) 0.027(2) -0.0053(16) -0.0131(17) -0.0038(16)
C6 0.031(2) 0.0274(19) 0.0227(19) -0.0079(16) -0.0125(16) 0.0001(16)
C7 0.030(2) 0.031(2) 0.0215(19) -0.0049(16) -0.0120(16) -0.0041(16)
C8 0.048(3) 0.043(2) 0.022(2) 0.0009(18) -0.0104(18) -0.020(2)
C9 0.047(3) 0.042(2) 0.041(2) -0.009(2) -0.018(2) -0.012(2)
C10 0.062(3) 0.053(3) 0.051(3) -0.020(2) -0.025(2) -0.012(2)
C11 0.054(3) 0.058(3) 0.036(2) -0.008(2) -0.013(2) -0.010(2)
C12 0.042(3) 0.076(4) 0.039(3) -0.009(2) -0.014(2) -0.016(2)
C13 0.054(3) 0.061(3) 0.035(2) -0.015(2) -0.011(2) -0.025(2)
C14 0.065(4) 0.100(5) 0.080(4) -0.045(4) -0.029(3) 0.013(3)
C15 0.033(2) 0.043(2) 0.036(2) -0.007(2) -0.0181(19) -0.0021(18)
C16 0.030(2) 0.060(3) 0.029(2) -0.005(2) -0.0149(18) -0.004(2)
C17 0.041(3) 0.085(4) 0.044(3) 0.011(3) -0.028(2) -0.024(3)
C18 0.041(3) 0.097(4) 0.051(3) -0.008(3) -0.025(2) -0.026(3)
C19 0.035(2) 0.065(3) 0.038(2) -0.003(2) -0.015(2) -0.020(2)
C20 0.0215(19) 0.048(2) 0.023(2) -0.0101(18) -0.0055(16) -0.0038(17)
C21 0.024(2) 0.046(2) 0.025(2) -0.0090(18) -0.0101(16) -0.0020(17)
C22 0.045(3) 0.086(4) 0.028(2) 0.008(3) -0.006(2) 0.017(3)
C23 0.086(4) 0.055(4) 0.059(4) 0.001(3) -0.002(3) 0.011(3)
C24 0.179(8) 0.064(4) 0.068(5) -0.005(4) 0.001(5) 0.026(5)
C25 0.178(11) 0.115(7) 0.054(5) 0.000(5) -0.003(6) 0.096(7)
C26 0.092(6) 0.164(10) 0.047(4) 0.009(6) 0.007(4) 0.046(6)
C27 0.063(4) 0.153(7) 0.049(4) 0.003(4) -0.012(3) 0.024(4)
C29 0.029(2) 0.034(2) 0.032(2) -0.0093(18) -0.0124(18) -0.0085(17)
C30 0.033(2) 0.0254(19) 0.0247(19) -0.0052(16) -0.0110(17) -0.0032(16)
C31 0.042(2) 0.044(2) 0.029(2) -0.0152(19) -0.0116(19) -0.0103(19)
C32 0.042(2) 0.046(3) 0.039(2) -0.016(2) -0.016(2) -0.014(2)
C33 0.032(2) 0.035(2) 0.032(2) -0.0090(18) -0.0066(17) -0.0117(17)
C34 0.034(2) 0.0226(19) 0.026(2) -0.0064(16) -0.0119(17) -0.0025(16)
C35 0.032(2) 0.0223(18) 0.027(2) -0.0083(15) -0.0139(17) -0.0004(15)
C36 0.030(2) 0.047(2) 0.021(2) -0.0119(18) -0.0024(16) -0.0073(18)
C37 0.044(3) 0.066(3) 0.048(3) -0.024(2) -0.025(2) -0.003(2)
C38 0.041(3) 0.064(3) 0.052(3) -0.016(2) -0.025(2) 0.001(2)
C39 0.032(2) 0.050(3) 0.027(2) -0.0100(19) -0.0022(18) -0.0054(19)
C40 0.040(2) 0.049(3) 0.040(2) -0.016(2) -0.009(2) -0.012(2)
C41 0.037(2) 0.059(3) 0.033(2) -0.017(2) -0.0157(19) -0.007(2)
C42 0.049(3) 0.050(3) 0.044(3) -0.001(2) -0.012(2) -0.008(2)
C43 0.063(5) 0.109(7) 0.203(11) -0.034(7) -0.013(6) -0.008(4)
C44 0.068(5) 0.053(4) 0.293(14) -0.037(6) -0.084(7) 0.002(3)
C45 0.331(18) 0.045(4) 0.231(14) 0.002(7) -0.233(14) -0.020(7)
C46 0.34(2) 0.141(10) 0.114(9) -0.019(7) -0.111(10) -0.075(12)

loop_
_atom_type_symbol
_atom_type_description
_atom_type_scat_dispersion_real
_atom_type_scat_dispersion_imag
_atom_type_scat_source
C C 0.0033 0.0016 'International Tables Vol C Tables 4.2.6.8 and 6.1.1.4'
H H 0.0000 0.0000 'International Tables Vol C Tables 4.2.6.8 and 6.1.1.4'
N N 0.0061 0.0033 'International Tables Vol C Tables 4.2.6.8 and 6.1.1.4'
O O 0.0106 0.0060 'International Tables Vol C Tables 4.2.6.8 and 6.1.1.4'
S S 0.1246 0.1234 'International Tables Vol C Tables 4.2.6.8 and 6.1.1.4'
Zn Zn 0.2839 1.4301 'International Tables Vol C Tables 4.2.6.8 and 6.1.1.4'
Cl Cl 0.1484 0.1585 'International Tables Vol C Tables 4.2.6.8 and 6.1.1.4'

loop_
_geom_angle_atom_site_label_1
_geom_angle_atom_site_label_2
_geom_angle_atom_site_label_3
_geom_angle
_geom_angle_site_symmetry_1
_geom_angle_site_symmetry_3
O7 Zn1 O4 106.26(10) 2_576 .
O7 Zn1 N1 110.54(11) 2_576 .
O4 Zn1 N1 105.59(11) . .
O7 Zn1 Cl1 114.27(8) 2_576 .
O4 Zn1 Cl1 117.49(8) . .
N1 Zn1 Cl1 102.25(9) . .
O1 Zn2 O1 79.88(10) 2_576 .
O1 Zn2 N5 164.67(10) 2_576 .
O1 Zn2 N5 89.23(10) . .
O1 Zn2 N3 91.85(10) 2_576 .
O1 Zn2 N3 165.45(11) . .
N5 Zn2 N3 100.94(12) . .
O1 Zn2 O4 93.44(9) 2_576 .
O1 Zn2 O4 87.01(9) . .
N5 Zn2 O4 96.74(10) . .
N3 Zn2 O4 81.53(11) . .
O1 Zn2 O7 88.53(9) 2_576 .
O1 Zn2 O7 91.02(9) . .
N5 Zn2 O7 80.86(10) . .
N3 Zn2 O7 100.79(11) . .
O4 Zn2 O7 176.92(8) . .
O1 Zn2 Zn2 40.52(6) 2_576 2_576
O1 Zn2 Zn2 39.36(6) . 2_576
N5 Zn2 Zn2 127.76(8) . 2_576
N3 Zn2 Zn2 131.27(9) . 2_576
O4 Zn2 Zn2 90.24(7) . 2_576
O7 Zn2 Zn2 89.72(7) . 2_576
O3 S1 O2 122.03(19) . .
O3 S1 N2 105.41(17) . .
O2 S1 N2 103.88(16) . .
O3 S1 C8 109.91(18) . .
O2 S1 C8 109.30(19) . .
N2 S1 C8 104.72(18) . .
O6 S2 O5 121.7(2) . .
O6 S2 N4 104.8(2) . .
O5 S2 N4 106.18(18) . .
O6 S2 C22 110.0(3) . .
O5 S2 C22 107.7(2) . .
N4 S2 C22 105.2(2) . .
O8 S3 O9 122.16(18) . .
O8 S3 N6 106.16(17) . .
O9 S3 N6 103.73(16) . .
O8 S3 C36 109.67(18) . .
O9 S3 C36 110.15(19) . .
N6 S3 C36 103.01(17) . .
C6 O1 Zn2 129.3(2) . 2_576
C6 O1 Zn2 130.3(2) . .
Zn2 O1 Zn2 100.12(10) 2_576 .
C20 O4 Zn1 125.9(2) . .
C20 O4 Zn2 108.1(2) . .
Zn1 O4 Zn2 115.78(11) . .
C34 O7 Zn1 125.5(2) . 2_576
C34 O7 Zn2 107.8(2) . .
Zn1 O7 Zn2 114.17(11) 2_576 .
C45 O10 C44 114.7(8) . .
C1 N1 C7 106.7(3) . .
C1 N1 Zn1 127.2(3) . .
C7 N1 Zn1 126.0(2) . .
C1 N2 C2 107.4(3) . .
C1 N2 S1 124.5(3) . .
C2 N2 S1 128.0(3) . .
C15 N3 C21 106.4(3) . .
C15 N3 Zn2 145.6(3) . .
C21 N3 Zn2 106.4(2) . .
C15 N4 C16 107.2(3) . .
C15 N4 S2 124.1(3) . .
C16 N4 S2 128.7(3) . .
C29 N5 C35 106.2(3) . .
C29 N5 Zn2 143.1(3) . .
C35 N5 Zn2 106.5(2) . .
C29 N6 C30 107.2(3) . .
C29 N6 S3 124.4(3) . .
C30 N6 S3 128.0(2) . .
N1 C1 N2 111.8(3) . .
N1 C1 H1 124.1 . .
N2 C1 H1 124.1 . .
C3 C2 C7 121.6(3) . .
C3 C2 N2 134.0(3) . .
C7 C2 N2 104.4(3) . .
C2 C3 C4 116.0(3) . .
C2 C3 H3 122.0 . .
C4 C3 H3 122.0 . .
C3 C4 C5 122.7(3) . .
C3 C4 H4 118.7 . .
C5 C4 H4 118.7 . .
C6 C5 C4 121.8(3) . .
C6 C5 H5 119.1 . .
C4 C5 H5 119.1 . .
O1 C6 C5 125.4(3) . .
O1 C6 C7 119.6(3) . .
C5 C6 C7 115.0(3) . .
C6 C7 N1 127.4(3) . .
C6 C7 C2 122.9(3) . .
N1 C7 C2 109.7(3) . .
C13 C8 C9 120.2(4) . .
C13 C8 S1 119.6(3) . .
C9 C8 S1 120.2(3) . .
C10 C9 C8 119.2(4) . .
C10 C9 H9 120.4 . .
C8 C9 H9 120.4 . .
C9 C10 C11 121.6(4) . .
C9 C10 H10 119.2 . .
C11 C10 H10 119.2 . .
C10 C11 C12 118.5(4) . .
C10 C11 C14 121.2(4) . .
C12 C11 C14 120.2(4) . .
C13 C12 C11 121.0(4) . .
C13 C12 H12 119.5 . .
C11 C12 H12 119.5 . .
C12 C13 C8 119.6(4) . .
C12 C13 H13 120.2 . .
C8 C13 H13 120.2 . .
C11 C14 H14A 109.5 . .
C11 C14 H14B 109.5 . .
H14A C14 H14B 109.5 . .
C11 C14 H14C 109.5 . .
H14A C14 H14C 109.5 . .
H14B C14 H14C 109.5 . .
N3 C15 N4 111.7(4) . .
N3 C15 H15 124.2 . .
N4 C15 H15 124.2 . .
C21 C16 C17 121.8(4) . .
C21 C16 N4 103.9(3) . .
C17 C16 N4 134.2(4) . .
C18 C17 C16 114.3(4) . .
C18 C17 H17 122.8 . .
C16 C17 H17 122.8 . .
C17 C18 C19 124.3(4) . .
C17 C18 H18 117.8 . .
C19 C18 H18 117.8 . .
C20 C19 C18 120.5(4) . .
C20 C19 H19 119.7 . .
C18 C19 H19 119.7 . .
O4 C20 C19 127.2(4) . .
O4 C20 C21 117.8(3) . .
C19 C20 C21 115.0(4) . .
C16 C21 N3 110.8(4) . .
C16 C21 C20 124.0(4) . .
N3 C21 C20 125.1(3) . .
C23 C22 C27 122.0(6) . .
C23 C22 S2 119.2(4) . .
C27 C22 S2 118.7(6) . .
C22 C23 C24 118.3(7) . .
C22 C23 H23 120.8 . .
C24 C23 H23 120.8 . .
C23 C24 C25 118.2(9) . .
C23 C24 H24 120.9 . .
C25 C24 H24 120.9 . .
C26 C25 C24 123.3(9) . .
C26 C25 C28 122.6(11) . .
C24 C25 C28 113.8(12) . .
C25 C26 C27 118.3(8) . .
C25 C26 H26 120.9 . .
C27 C26 H26 120.9 . .
C26 C27 C22 119.7(8) . .
C26 C27 H27 120.1 . .
C22 C27 H27 120.1 . .
C25 C28 H28A 109.5 . .
C25 C28 H28B 109.5 . .
H28A C28 H28B 109.5 . .
C25 C28 H28C 109.5 . .
H28A C28 H28C 109.5 . .
H28B C28 H28C 109.5 . .
N5 C29 N6 111.9(3) . .
N5 C29 H29 124.0 . .
N6 C29 H29 124.0 . .
C31 C30 C35 122.5(3) . .
C31 C30 N6 134.1(3) . .
C35 C30 N6 103.3(3) . .
C30 C31 C32 114.1(3) . .
C30 C31 H31 122.9 . .
C32 C31 H31 122.9 . .
C31 C32 C33 124.5(4) . .
C31 C32 H32 117.8 . .
C33 C32 H32 117.8 . .
C34 C33 C32 121.0(4) . .
C34 C33 H33 119.5 . .
C32 C33 H33 119.5 . .
O7 C34 C33 128.4(3) . .
O7 C34 C35 116.9(3) . .
C33 C34 C35 114.6(3) . .
N5 C35 C30 111.4(3) . .
N5 C35 C34 125.1(3) . .
C30 C35 C34 123.2(3) . .
C41 C36 C37 120.4(4) . .
C41 C36 S3 120.0(3) . .
C37 C36 S3 119.6(3) . .
C38 C37 C36 119.4(4) . .
C38 C37 H37 120.3 . .
C36 C37 H37 120.3 . .
C37 C38 C39 121.9(4) . .
C37 C38 H38 119.0 . .
C39 C38 H38 119.0 . .
C38 C39 C40 117.7(4) . .
C38 C39 C42 121.1(4) . .
C40 C39 C42 121.2(4) . .
C41 C40 C39 121.8(4) . .
C41 C40 H40 119.1 . .
C39 C40 H40 119.1 . .
C36 C41 C40 118.9(4) . .
C36 C41 H41 120.6 . .
C40 C41 H41 120.6 . .
C39 C42 H42A 109.5 . .
C39 C42 H42B 109.5 . .
H42A C42 H42B 109.5 . .
C39 C42 H42C 109.5 . .
H42A C42 H42C 109.5 . .
H42B C42 H42C 109.5 . .
C44 C43 H43A 109.5 . .
C44 C43 H43B 109.5 . .
H43A C43 H43B 109.5 . .
C44 C43 H43C 109.5 . .
H43A C43 H43C 109.5 . .
H43B C43 H43C 109.5 . .
O10 C44 C43 109.6(6) . .
O10 C44 H44A 109.8 . .
C43 C44 H44A 109.8 . .
O10 C44 H44B 109.8 . .
C43 C44 H44B 109.8 . .
H44A C44 H44B 108.2 . .
O10 C45 C46 112.9(10) . .
O10 C45 H45A 109.0 . .
C46 C45 H45A 109.0 . .
O10 C45 H45B 109.0 . .
C46 C45 H45B 109.0 . .
H45A C45 H45B 107.8 . .
C45 C46 H46A 109.5 . .
C45 C46 H46B 109.5 . .
H46A C46 H46B 109.5 . .
C45 C46 H46C 109.5 . .
H46A C46 H46C 109.5 . .
H46B C46 H46C 109.5 . .

loop_
_geom_bond_atom_site_label_1
_geom_bond_atom_site_label_2
_geom_bond_distance
_geom_bond_site_symmetry_2
Zn1 O7 1.960(2) 2_576
Zn1 O4 1.966(3) .
Zn1 N1 2.051(3) .
Zn1 Cl1 2.2337(11) .
Zn2 O1 2.023(2) 2_576
Zn2 O1 2.073(2) .
Zn2 N5 2.089(3) .
Zn2 N3 2.099(3) .
Zn2 O4 2.207(2) .
Zn2 O7 2.229(2) .
Zn2 Zn2 3.1403(8) 2_576
S1 O3 1.419(3) .
S1 O2 1.422(3) .
S1 N2 1.688(3) .
S1 C8 1.737(4) .
S2 O6 1.405(4) .
S2 O5 1.407(3) .
S2 N4 1.686(3) .
S2 C22 1.774(6) .
S3 O8 1.420(3) .
S3 O9 1.424(3) .
S3 N6 1.678(3) .
S3 C36 1.734(4) .
O1 C6 1.328(4) .
O1 Zn2 2.023(2) 2_576
O4 C20 1.339(4) .
O7 C34 1.334(4) .
O7 Zn1 1.960(2) 2_576
O10 C45 1.384(11) .
O10 C44 1.451(10) .
N1 C1 1.298(5) .
N1 C7 1.395(4) .
N2 C1 1.377(4) .
N2 C2 1.403(5) .
N3 C15 1.298(5) .
N3 C21 1.383(5) .
N4 C15 1.369(5) .
N4 C16 1.412(6) .
N5 C29 1.290(5) .
N5 C35 1.386(4) .
N6 C29 1.388(4) .
N6 C30 1.412(5) .
C1 H1 0.9500 .
C2 C3 1.379(5) .
C2 C7 1.396(5) .
C3 C4 1.382(5) .
C3 H3 0.9500 .
C4 C5 1.396(5) .
C4 H4 0.9500 .
C5 C6 1.391(5) .
C5 H5 0.9500 .
C6 C7 1.394(5) .
C8 C13 1.380(6) .
C8 C9 1.392(5) .
C9 C10 1.369(6) .
C9 H9 0.9500 .
C10 C11 1.377(6) .
C10 H10 0.9500 .
C11 C12 1.387(6) .
C11 C14 1.507(7) .
C12 C13 1.373(6) .
C12 H12 0.9500 .
C13 H13 0.9500 .
C14 H14A 0.9800 .
C14 H14B 0.9800 .
C14 H14C 0.9800 .
C15 H15 0.9500 .
C16 C21 1.375(5) .
C16 C17 1.395(6) .
C17 C18 1.378(7) .
C17 H17 0.9500 .
C18 C19 1.406(6) .
C18 H18 0.9500 .
C19 C20 1.384(5) .
C19 H19 0.9500 .
C20 C21 1.392(5) .
C22 C23 1.376(8) .
C22 C27 1.379(7) .
C23 C24 1.382(9) .
C23 H23 0.9500 .
C24 C25 1.389(12) .
C24 H24 0.9500 .
C25 C26 1.349(14) .
C25 C28 1.582(14) .
C26 C27 1.368(12) .
C26 H26 0.9500 .
C27 H27 0.9500 .
C28 H28A 0.9800 .
C28 H28B 0.9800 .
C28 H28C 0.9800 .
C29 H29 0.9500 .
C30 C31 1.378(5) .
C30 C35 1.387(5) .
C31 C32 1.384(5) .
C31 H31 0.9500 .
C32 C33 1.400(5) .
C32 H32 0.9500 .
C33 C34 1.387(5) .
C33 H33 0.9500 .
C34 C35 1.401(5) .
C36 C41 1.379(5) .
C36 C37 1.389(5) .
C37 C38 1.368(6) .
C37 H37 0.9500 .
C38 C39 1.380(6) .
C38 H38 0.9500 .
C39 C40 1.388(6) .
C39 C42 1.497(6) .
C40 C41 1.382(6) .
C40 H40 0.9500 .
C41 H41 0.9500 .
C42 H42A 0.9800 .
C42 H42B 0.9800 .
C42 H42C 0.9800 .
C43 C44 1.507(12) .
C43 H43A 0.9800 .
C43 H43B 0.9800 .
C43 H43C 0.9800 .
C44 H44A 0.9900 .
C44 H44B 0.9900 .
C45 C46 1.446(15) .
C45 H45A 0.9900 .
C45 H45B 0.9900 .
C46 H46A 0.9800 .
C46 H46B 0.9800 .
C46 H46C 0.9800 .
